data_1514895
loop_
_publ_author_name
'Zhang, Haichang'
'Welterlich, Irina'
'Neud\"orfl, J\"org-Martin'
'Tieke, Bernd'
'Yang, Chao'
'Chen, Xuegang'
'Yang, Wenjun'

_publ_section_title
;
 Synthesis and characterization of
 1,3,4,6-tetraarylpyrrolo[3,2-b]-pyrrole-2,5-dione (isoDPP)-based
 donor--acceptor polymers with low band gap
;
_journal_issue 17
_journal_name_full 'Polymer Chemistry'
_journal_page_first 4682
_journal_paper_doi 10.1039/c3py00570d
_journal_volume 4
_journal_year 2013
_chemical_formula_moiety 'C38 H38 Br2 N2 O2 S2'
_chemical_formula_sum 'C38 H38 Br2 N2 O2 S2'
_chemical_formula_weight 778.64
_chemical_name_systematic
;
?
;
_space_group_IT_number 14
_symmetry_cell_setting monoclinic
_symmetry_space_group_name_Hall '-P 2ybc'
_symmetry_space_group_name_H-M 'P 1 21/c 1'
_atom_sites_solution_hydrogens geom
_atom_sites_solution_primary direct
_atom_sites_solution_secondary difmap
_audit_creation_method SHELXL-97
_cell_angle_alpha 90.00
_cell_angle_beta 90.413(7)
_cell_angle_gamma 90.00
_cell_formula_units_Z 2
_cell_length_a 18.397(2)
_cell_length_b 8.5233(10)
_cell_length_c 11.0281(7)
_cell_measurement_reflns_used 8996
_cell_measurement_temperature 100(2)
_cell_measurement_theta_max 27.00
_cell_measurement_theta_min 1.11
_cell_volume 1729.2(3)
_computing_cell_refinement 'Nonius DENZO (Otwinowski, Minor 1997)'
_computing_data_collection 'Nonius COLLECT'
_computing_data_reduction 'Nonius DENZO (Otwinowski, Minor 1997)'
_computing_molecular_graphics 'SCHAKAL99 (E. Keller 1999)'
_computing_publication_material 'PLATON (A. L. Spek 1980-2004)'
_computing_structure_refinement 'SHELXL-97 (Sheldrick, 1997)'
_computing_structure_solution 'SHELXS-97 (Sheldrick, 1997)'
_diffrn_ambient_temperature 100(2)
_diffrn_measured_fraction_theta_full 0.997
_diffrn_measured_fraction_theta_max 0.997
_diffrn_measurement_device_type 'Nonius KappaCCD'
_diffrn_measurement_method Phi/Omega-Scans
_diffrn_radiation_monochromator graphite
_diffrn_radiation_source 'fine-focus sealed tube'
_diffrn_radiation_type MoK\a
_diffrn_radiation_wavelength 0.71073
_diffrn_reflns_av_R_equivalents 0.0723
_diffrn_reflns_av_sigmaI/netI 0.1288
_diffrn_reflns_limit_h_max 23
_diffrn_reflns_limit_h_min -16
_diffrn_reflns_limit_k_max 10
_diffrn_reflns_limit_k_min -10
_diffrn_reflns_limit_l_max 14
_diffrn_reflns_limit_l_min -14
_diffrn_reflns_number 8996
_diffrn_reflns_theta_full 27.00
_diffrn_reflns_theta_max 27.00
_diffrn_reflns_theta_min 1.11
_exptl_absorpt_coefficient_mu 2.502
_exptl_absorpt_correction_type none
_exptl_crystal_colour red
_exptl_crystal_density_diffrn 1.495
_exptl_crystal_density_method 'not measured'
_exptl_crystal_description platelet
_exptl_crystal_F_000 796
_exptl_crystal_size_max .2
_exptl_crystal_size_mid .1
_exptl_crystal_size_min .03
_refine_diff_density_max 0.880
_refine_diff_density_min -0.439
_refine_diff_density_rms 0.099
_refine_ls_extinction_method none
_refine_ls_goodness_of_fit_ref 0.973
_refine_ls_hydrogen_treatment constr
_refine_ls_matrix_type full
_refine_ls_number_parameters 209
_refine_ls_number_reflns 3757
_refine_ls_number_restraints 0
_refine_ls_restrained_S_all 0.973
_refine_ls_R_factor_all 0.1138
_refine_ls_R_factor_gt 0.0450
_refine_ls_shift/su_max 0.000
_refine_ls_shift/su_mean 0.000
_refine_ls_structure_factor_coef Fsqd
_refine_ls_weighting_details 'calc w=1/[\s^2^(Fo^2^)+(0.0493P)^2^+0.0000P] where P=(Fo^2^+2Fc^2^)/3'
_refine_ls_weighting_scheme calc
_refine_ls_wR_factor_gt 0.0871
_refine_ls_wR_factor_ref 0.1223
_reflns_number_gt 2082
_reflns_number_total 3757
_reflns_threshold_expression >2sigma(I)
_cod_data_source_file c3py00570d.txt
_cod_data_source_block iwel53
_cod_original_sg_symbol_H-M P21/c
_cod_database_code 1514895

loop_
_symmetry_equiv_pos_as_xyz
'x, y, z'
'-x, y+1/2, -z+1/2'
'-x, -y, -z'
'x, -y-1/2, z-1/2'

loop_
_atom_site_label
_atom_site_type_symbol
_atom_site_fract_x
_atom_site_fract_y
_atom_site_fract_z
_atom_site_U_iso_or_equiv
_atom_site_adp_type
_atom_site_occupancy
_atom_site_symmetry_multiplicity
_atom_site_calc_flag
_atom_site_refinement_flags
Br1 Br -0.39400(3) 0.33237(6) 0.44589(4) 0.03405(19) Uani 1 1 d .
S1 S -0.23286(7) 0.40559(14) 0.39213(10) 0.0237(3) Uani 1 1 d .
O1 O -0.10160(16) 0.4137(4) 0.2549(2) 0.0225(7) Uani 1 1 d .
N1 N 0.00892(19) 0.4837(4) 0.3429(3) 0.0176(9) Uani 1 1 d .
C1 C -0.2981(2) 0.3621(5) 0.4978(4) 0.0231(11) Uani 1 1 d .
C2 C -0.1658(2) 0.4138(5) 0.5045(3) 0.0188(11) Uani 1 1 d .
C3 C -0.0915(2) 0.4508(5) 0.4730(3) 0.0152(10) Uani 1 1 d .
C4 C -0.0658(3) 0.4467(5) 0.3450(4) 0.0203(11) Uani 1 1 d .
C5 C 0.0566(2) 0.4509(5) 0.2428(3) 0.0167(10) Uani 1 1 d .
C6 C 0.1065(2) 0.3316(5) 0.2554(4) 0.0216(11) Uani 1 1 d .
H6 H 0.1066 0.2678 0.3261 0.026 Uiso 1 1 calc R
C7 C 0.1565(2) 0.3051(5) 0.1646(4) 0.0214(11) Uani 1 1 d .
H7 H 0.1916 0.2241 0.1738 0.026 Uiso 1 1 calc R
C8 C 0.1558(2) 0.3966(5) 0.0593(3) 0.0193(11) Uani 1 1 d .
C9 C 0.1034(2) 0.5121(5) 0.0466(3) 0.0201(11) Uani 1 1 d .
H9 H 0.1014 0.5732 -0.0254 0.024 Uiso 1 1 calc R
C10 C 0.0534(2) 0.5396(5) 0.1387(3) 0.0183(11) Uani 1 1 d .
H10 H 0.0174 0.6189 0.1297 0.022 Uiso 1 1 calc R
C11 C 0.2148(2) 0.3735(5) -0.0341(4) 0.0243(12) Uani 1 1 d .
H11A H 0.2018 0.4328 -0.1083 0.029 Uiso 1 1 calc R
H11B H 0.2173 0.2610 -0.0559 0.029 Uiso 1 1 calc R
C12 C 0.2896(2) 0.4273(6) 0.0107(4) 0.0274(12) Uani 1 1 d .
H12A H 0.2857 0.5365 0.0407 0.033 Uiso 1 1 calc R
H12B H 0.3047 0.3605 0.0799 0.033 Uiso 1 1 calc R
C13 C 0.3481(3) 0.4208(6) -0.0858(4) 0.0293(12) Uani 1 1 d .
H13A H 0.3931 0.4685 -0.0526 0.035 Uiso 1 1 calc R
H13B H 0.3323 0.4850 -0.1560 0.035 Uiso 1 1 calc R
C14 C 0.3656(3) 0.2550(6) -0.1304(4) 0.0320(13) Uani 1 1 d .
H14A H 0.3793 0.1889 -0.0600 0.038 Uiso 1 1 calc R
H14B H 0.3215 0.2090 -0.1679 0.038 Uiso 1 1 calc R
C15 C 0.4267(3) 0.2518(6) -0.2216(4) 0.0366(13) Uani 1 1 d .
H15A H 0.4699 0.3034 -0.1854 0.044 Uiso 1 1 calc R
H15B H 0.4119 0.3134 -0.2937 0.044 Uiso 1 1 calc R
C16 C 0.4478(3) 0.0869(6) -0.2620(4) 0.0460(15) Uani 1 1 d .
H16A H 0.4646 0.0264 -0.1917 0.069 Uiso 1 1 calc R
H16B H 0.4868 0.0935 -0.3218 0.069 Uiso 1 1 calc R
H16C H 0.4054 0.0351 -0.2986 0.069 Uiso 1 1 calc R
C17 C -0.0313(2) 0.4901(5) 0.5385(3) 0.0180(10) Uani 1 1 d .
C18 C -0.1958(2) 0.3782(5) 0.6150(4) 0.0201(11) Uani 1 1 d .
H18 H -0.1679 0.3737 0.6878 0.024 Uiso 1 1 calc R
C19 C -0.2710(3) 0.3490(5) 0.6121(4) 0.0230(11) Uani 1 1 d .
H19 H -0.2992 0.3234 0.6812 0.028 Uiso 1 1 calc R

loop_
_atom_site_aniso_label
_atom_site_aniso_U_11
_atom_site_aniso_U_22
_atom_site_aniso_U_33
_atom_site_aniso_U_23
_atom_site_aniso_U_13
_atom_site_aniso_U_12
Br1 0.0210(3) 0.0354(3) 0.0456(3) 0.0025(3) -0.0072(2) -0.0046(3)
S1 0.0209(7) 0.0276(7) 0.0226(6) 0.0024(5) -0.0048(5) -0.0033(6)
O1 0.024(2) 0.0268(19) 0.0167(16) -0.0002(13) -0.0017(14) -0.0025(16)
N1 0.016(2) 0.027(2) 0.0092(18) -0.0019(16) -0.0017(15) 0.0018(18)
C1 0.017(3) 0.024(3) 0.028(3) 0.001(2) 0.001(2) -0.006(2)
C2 0.023(3) 0.017(3) 0.016(2) 0.0014(19) -0.006(2) 0.000(2)
C3 0.014(3) 0.019(3) 0.012(2) 0.0003(18) 0.0016(18) 0.000(2)
C4 0.023(3) 0.020(3) 0.017(2) 0.0019(19) -0.006(2) 0.003(2)
C5 0.014(3) 0.021(3) 0.015(2) -0.0028(19) -0.0020(19) -0.001(2)
C6 0.028(3) 0.020(3) 0.016(2) 0.003(2) 0.001(2) -0.004(2)
C7 0.023(3) 0.015(3) 0.026(3) -0.003(2) -0.001(2) 0.002(2)
C8 0.022(3) 0.022(3) 0.014(2) -0.004(2) -0.0025(19) -0.003(2)
C9 0.022(3) 0.025(3) 0.013(2) 0.000(2) 0.000(2) -0.004(2)
C10 0.019(3) 0.016(3) 0.020(2) -0.0013(19) -0.003(2) 0.002(2)
C11 0.020(3) 0.032(3) 0.021(2) -0.004(2) 0.003(2) -0.001(2)
C12 0.024(3) 0.030(3) 0.028(3) -0.003(2) 0.002(2) -0.003(2)
C13 0.027(3) 0.029(3) 0.031(3) -0.001(2) 0.005(2) 0.000(3)
C14 0.029(3) 0.030(3) 0.037(3) -0.003(2) 0.008(2) -0.001(3)
C15 0.028(3) 0.033(3) 0.050(3) -0.003(3) 0.007(3) 0.002(3)
C16 0.039(4) 0.047(4) 0.052(3) -0.011(3) 0.002(3) 0.009(3)
C17 0.019(3) 0.019(3) 0.016(2) 0.002(2) 0.0013(18) 0.000(2)
C18 0.024(3) 0.019(3) 0.017(2) -0.001(2) -0.004(2) 0.003(2)
C19 0.024(3) 0.021(3) 0.024(2) 0.000(2) 0.003(2) -0.004(2)

loop_
_atom_type_symbol
_atom_type_description
_atom_type_scat_dispersion_real
_atom_type_scat_dispersion_imag
_atom_type_scat_source
C C 0.0033 0.0016 'International Tables Vol C Tables 4.2.6.8 and 6.1.1.4'
H H 0.0000 0.0000 'International Tables Vol C Tables 4.2.6.8 and 6.1.1.4'
Br Br -0.2901 2.4595 'International Tables Vol C Tables 4.2.6.8 and 6.1.1.4'
N N 0.0061 0.0033 'International Tables Vol C Tables 4.2.6.8 and 6.1.1.4'
O O 0.0106 0.0060 'International Tables Vol C Tables 4.2.6.8 and 6.1.1.4'
S S 0.1246 0.1234 'International Tables Vol C Tables 4.2.6.8 and 6.1.1.4'

loop_
_geom_angle_atom_site_label_1
_geom_angle_atom_site_label_2
_geom_angle_atom_site_label_3
_geom_angle
_geom_angle_site_symmetry_1
_geom_angle_site_symmetry_3
C1 S1 C2 91.2(2) . .
C17 N1 C4 107.6(3) 3_566 .
C17 N1 C5 125.1(4) 3_566 .
C4 N1 C5 124.5(3) . .
C19 C1 S1 113.2(4) . .
C19 C1 Br1 127.8(3) . .
S1 C1 Br1 118.9(2) . .
C18 C2 C3 130.4(4) . .
C18 C2 S1 109.5(3) . .
C3 C2 S1 120.2(3) . .
C17 C3 C2 133.9(4) . .
C17 C3 C4 104.1(4) . .
C2 C3 C4 121.9(4) . .
O1 C4 N1 123.9(4) . .
O1 C4 C3 127.0(4) . .
N1 C4 C3 109.1(3) . .
C10 C5 C6 121.0(4) . .
C10 C5 N1 120.6(4) . .
C6 C5 N1 118.3(4) . .
C5 C6 C7 119.6(4) . .
C5 C6 H6 120.2 . .
C7 C6 H6 120.2 . .
C6 C7 C8 120.6(4) . .
C6 C7 H7 119.7 . .
C8 C7 H7 119.7 . .
C9 C8 C7 118.8(4) . .
C9 C8 C11 121.7(4) . .
C7 C8 C11 119.4(4) . .
C8 C9 C10 120.5(4) . .
C8 C9 H9 119.7 . .
C10 C9 H9 119.7 . .
C5 C10 C9 119.4(4) . .
C5 C10 H10 120.3 . .
C9 C10 H10 120.3 . .
C8 C11 C12 112.9(3) . .
C8 C11 H11A 109.0 . .
C12 C11 H11A 109.0 . .
C8 C11 H11B 109.0 . .
C12 C11 H11B 109.0 . .
H11A C11 H11B 107.8 . .
C13 C12 C11 113.8(4) . .
C13 C12 H12A 108.8 . .
C11 C12 H12A 108.8 . .
C13 C12 H12B 108.8 . .
C11 C12 H12B 108.8 . .
H12A C12 H12B 107.7 . .
C12 C13 C14 114.2(4) . .
C12 C13 H13A 108.7 . .
C14 C13 H13A 108.7 . .
C12 C13 H13B 108.7 . .
C14 C13 H13B 108.7 . .
H13A C13 H13B 107.6 . .
C15 C14 C13 112.9(4) . .
C15 C14 H14A 109.0 . .
C13 C14 H14A 109.0 . .
C15 C14 H14B 109.0 . .
C13 C14 H14B 109.0 . .
H14A C14 H14B 107.8 . .
C14 C15 C16 113.7(4) . .
C14 C15 H15A 108.8 . .
C16 C15 H15A 108.8 . .
C14 C15 H15B 108.8 . .
C16 C15 H15B 108.8 . .
H15A C15 H15B 107.7 . .
C15 C16 H16A 109.5 . .
C15 C16 H16B 109.5 . .
H16A C16 H16B 109.5 . .
C15 C16 H16C 109.5 . .
H16A C16 H16C 109.5 . .
H16B C16 H16C 109.5 . .
C3 C17 N1 140.9(4) . 3_566
C3 C17 C17 111.5(4) . 3_566
N1 C17 C17 107.7(5) 3_566 3_566
C2 C18 C19 114.9(4) . .
C2 C18 H18 122.6 . .
C19 C18 H18 122.6 . .
C1 C19 C18 111.2(4) . .
C1 C19 H19 124.4 . .
C18 C19 H19 124.4 . .

loop_
_geom_bond_atom_site_label_1
_geom_bond_atom_site_label_2
_geom_bond_distance
_geom_bond_site_symmetry_2
Br1 C1 1.868(4) .
S1 C1 1.719(4) .
S1 C2 1.745(4) .
O1 C4 1.221(5) .
N1 C17 1.386(5) 3_566
N1 C4 1.410(5) .
N1 C5 1.442(5) .
C1 C19 1.356(6) .
C2 C18 1.376(6) .
C2 C3 1.446(6) .
C3 C17 1.361(6) .
C3 C4 1.493(6) .
C5 C10 1.375(5) .
C5 C6 1.377(6) .
C6 C7 1.384(6) .
C6 H6 0.9500 .
C7 C8 1.399(5) .
C7 H7 0.9500 .
C8 C9 1.385(6) .
C8 C11 1.514(6) .
C9 C10 1.396(6) .
C9 H9 0.9500 .
C10 H10 0.9500 .
C11 C12 1.529(6) .
C11 H11A 0.9900 .
C11 H11B 0.9900 .
C12 C13 1.521(6) .
C12 H12A 0.9900 .
C12 H12B 0.9900 .
C13 C14 1.531(6) .
C13 H13A 0.9900 .
C13 H13B 0.9900 .
C14 C15 1.514(6) .
C14 H14A 0.9900 .
C14 H14B 0.9900 .
C15 C16 1.525(7) .
C15 H15A 0.9900 .
C15 H15B 0.9900 .
C16 H16A 0.9800 .
C16 H16B 0.9800 .
C16 H16C 0.9800 .
C17 N1 1.386(5) 3_566
C17 C17 1.445(8) 3_566
C18 C19 1.406(6) .
C18 H18 0.9500 .
C19 H19 0.9500 .

loop_
_geom_torsion_atom_site_label_1
_geom_torsion_atom_site_label_2
_geom_torsion_atom_site_label_3
_geom_torsion_atom_site_label_4
_geom_torsion
_geom_torsion_site_symmetry_1
_geom_torsion_site_symmetry_4
C2 S1 C1 C19 -1.9(4) . .
C2 S1 C1 Br1 180.0(3) . .
C1 S1 C2 C18 2.0(3) . .
C1 S1 C2 C3 -179.2(4) . .
C18 C2 C3 C17 -13.9(9) . .
S1 C2 C3 C17 167.5(4) . .
C18 C2 C3 C4 164.2(4) . .
S1 C2 C3 C4 -14.3(6) . .
C17 N1 C4 O1 -178.3(4) 3_566 .
C5 N1 C4 O1 -16.1(7) . .
C17 N1 C4 C3 0.2(5) 3_566 .
C5 N1 C4 C3 162.4(4) . .
C17 C3 C4 O1 178.7(4) . .
C2 C3 C4 O1 0.0(7) . .
C17 C3 C4 N1 0.2(5) . .
C2 C3 C4 N1 -178.4(4) . .
C17 N1 C5 C10 -126.2(5) 3_566 .
C4 N1 C5 C10 74.6(5) . .
C17 N1 C5 C6 52.0(6) 3_566 .
C4 N1 C5 C6 -107.1(5) . .
C10 C5 C6 C7 3.1(7) . .
N1 C5 C6 C7 -175.2(4) . .
C5 C6 C7 C8 -1.2(6) . .
C6 C7 C8 C9 -1.2(6) . .
C6 C7 C8 C11 175.2(4) . .
C7 C8 C9 C10 1.8(6) . .
C11 C8 C9 C10 -174.6(4) . .
C6 C5 C10 C9 -2.5(6) . .
N1 C5 C10 C9 175.7(4) . .
C8 C9 C10 C5 0.1(6) . .
C9 C8 C11 C12 107.8(5) . .
C7 C8 C11 C12 -68.5(5) . .
C8 C11 C12 C13 -174.1(4) . .
C11 C12 C13 C14 -64.8(5) . .
C12 C13 C14 C15 -177.1(4) . .
C13 C14 C15 C16 176.9(4) . .
C2 C3 C17 N1 -1.1(10) . 3_566
C4 C3 C17 N1 -179.5(6) . 3_566
C2 C3 C17 C17 177.9(5) . 3_566
C4 C3 C17 C17 -0.5(6) . 3_566
C3 C2 C18 C19 179.7(4) . .
S1 C2 C18 C19 -1.6(5) . .
S1 C1 C19 C18 1.3(5) . .
Br1 C1 C19 C18 179.2(3) . .
C2 C18 C19 C1 0.3(6) . .
